data_4335476
loop_
_publ_author_name
'Verena Pichler'
'Simone G\"oschl'
'Samuel M. Meier'
'Alexander Roller'
'Michael A. Jakupec'
'Markus Galanski'
'Bernhard K. Keppler'

_publ_section_title
;
 Bulky N(,N)-(Di)alkylethane-1,2-diamineplatinum(II) Compounds as
 Precursors for Generating Unsymmetrically Substituted Platinum(IV)
 Complexes
;
_journal_name_full 'Inorganic Chemistry'
_journal_page_first 8151
_journal_page_last 8162
_journal_paper_doi 10.1021/ic400816g
_journal_volume 52
_journal_year 2013
_chemical_formula_moiety 'C6 H16 Cl2 N2 O3 Pt'
_chemical_formula_sum 'C6 H16 Cl2 N2 O3 Pt'
_chemical_formula_weight 430.20
_chemical_name_systematic
; 
(OC-6-54)-Acetatodichlorido(N,N-dimethylethane-1,2-diamine)-
hydroxidoplatinum(IV)
;
_space_group_IT_number 14
_symmetry_cell_setting monoclinic
_symmetry_space_group_name_Hall '-P 2ybc'
_symmetry_space_group_name_H-M 'P 1 21/c 1'
_atom_sites_solution_hydrogens geom
_atom_sites_solution_primary direct
_atom_sites_solution_secondary difmap
_audit_creation_method SHELXL-97
_cell_angle_alpha 90.00
_cell_angle_beta 98.306(2)
_cell_angle_gamma 90.00
_cell_formula_units_Z 4
_cell_length_a 7.8017(5)
_cell_length_b 12.6113(8)
_cell_length_c 11.9901(7)
_cell_measurement_reflns_used 9967
_cell_measurement_temperature 100(2)
_cell_measurement_theta_max 30.09
_cell_measurement_theta_min 2.64
_cell_volume 1167.33(13)
_computing_cell_refinement 'Bruker SAINT'
_computing_data_collection 'Bruker APEX2'
_computing_data_reduction 'Bruker SAINT'
_computing_molecular_graphics 'Bruker SHELXTL'
_computing_publication_material 'Bruker SHELXTL'
_computing_structure_refinement 'SHELXL-97 (Sheldrick, 2008)'
_computing_structure_solution 'SHELXS-97 (Sheldrick, 2008)'
_diffrn_ambient_temperature 100(2)
_diffrn_measured_fraction_theta_full 0.988
_diffrn_measured_fraction_theta_max 0.988
_diffrn_measurement_device_type 'Bruker X8 APEX-II CCD'
_diffrn_measurement_method '\f and \w scans'
_diffrn_radiation_monochromator graphite
_diffrn_radiation_source 'fine-focus sealed tube'
_diffrn_radiation_type MoK\a
_diffrn_radiation_wavelength 0.71073
_diffrn_reflns_av_R_equivalents 0.0362
_diffrn_reflns_av_sigmaI/netI 0.0163
_diffrn_reflns_limit_h_max 9
_diffrn_reflns_limit_h_min -9
_diffrn_reflns_limit_k_max 14
_diffrn_reflns_limit_k_min -14
_diffrn_reflns_limit_l_max 14
_diffrn_reflns_limit_l_min -14
_diffrn_reflns_number 22924
_diffrn_reflns_theta_full 24.99
_diffrn_reflns_theta_max 24.99
_diffrn_reflns_theta_min 2.36
_exptl_absorpt_coefficient_mu 12.463
_exptl_absorpt_correction_T_max 0.7887
_exptl_absorpt_correction_T_min 0.2565
_exptl_absorpt_correction_type multi-scan
_exptl_absorpt_process_details SADABS
_exptl_crystal_colour colourless
_exptl_crystal_density_diffrn 2.448
_exptl_crystal_description stick
_exptl_crystal_F_000 808
_exptl_crystal_size_max 0.15
_exptl_crystal_size_mid 0.04
_exptl_crystal_size_min 0.02
_refine_diff_density_max 2.059
_refine_diff_density_min -1.412
_refine_diff_density_rms 0.165
_refine_ls_extinction_method none
_refine_ls_goodness_of_fit_ref 1.026
_refine_ls_hydrogen_treatment constr
_refine_ls_matrix_type full
_refine_ls_number_parameters 133
_refine_ls_number_reflns 2029
_refine_ls_number_restraints 19
_refine_ls_restrained_S_all 1.040
_refine_ls_R_factor_all 0.0247
_refine_ls_R_factor_gt 0.0232
_refine_ls_shift/su_max 0.000
_refine_ls_shift/su_mean 0.000
_refine_ls_structure_factor_coef Fsqd
_refine_ls_weighting_details 'calc w=1/[\s^2^(Fo^2^)+(0.0268P)^2^+16.6234P] where P=(Fo^2^+2Fc^2^)/3'
_refine_ls_weighting_scheme calc
_refine_ls_wR_factor_gt 0.0624
_refine_ls_wR_factor_ref 0.0629
_reflns_number_gt 1920
_reflns_number_total 2029
_reflns_threshold_expression >2sigma(I)
_cod_data_source_file ic400816g_si_003.cif
_cod_data_source_block vepi298
_cod_original_sg_symbol_Hall '-P 2yc'
_cod_database_code 4335476

loop_
_symmetry_equiv_pos_as_xyz
'x, y, z'
'-x, y+1/2, -z+1/2'
'-x, -y, -z'
'x, -y-1/2, z-1/2'

loop_
_atom_site_label
_atom_site_type_symbol
_atom_site_fract_x
_atom_site_fract_y
_atom_site_fract_z
_atom_site_U_iso_or_equiv
_atom_site_adp_type
_atom_site_occupancy
_atom_site_symmetry_multiplicity
_atom_site_calc_flag
_atom_site_refinement_flags
_atom_site_disorder_assembly
_atom_site_disorder_group
Pt1 Pt 0.25496(3) 0.029821(18) 0.673352(19) 0.01075(10) Uani 1 1 d D B .
Cl1 Cl 0.5538(2) 0.01891(13) 0.67643(13) 0.0172(3) Uani 1 1 d . . .
Cl2 Cl 0.2197(2) -0.14800(13) 0.63180(15) 0.0226(4) Uani 1 1 d . . .
O1 O 0.3004(6) -0.0038(4) 0.8412(4) 0.0155(9) Uani 1 1 d . . .
O2 O 0.0328(7) -0.0548(5) 0.8656(4) 0.0332(13) Uani 1 1 d . . .
O3 O 0.2178(6) 0.0624(4) 0.5104(4) 0.0169(10) Uani 1 1 d D . .
H3A H 0.3129 0.0584 0.4773 0.025 Uiso 1 1 d RD . .
N1 N -0.0055(7) 0.0467(4) 0.6633(5) 0.0137(11) Uani 1 1 d D . .
H1A H -0.0600 0.0181 0.5969 0.016 Uiso 1 1 calc R A 1
H1B H -0.0445 0.0120 0.7223 0.016 Uiso 1 1 calc R A 1
N2 N 0.2642(7) 0.1916(5) 0.7104(5) 0.0202(12) Uani 1 1 d D . .
C1A C -0.0439(19) 0.1623(8) 0.668(4) 0.0229(19) Uani 0.75 1 d PD B 1
H1AA H -0.0461 0.1941 0.5923 0.027 Uiso 0.75 1 calc PR B 1
H1AB H -0.1589 0.1730 0.6919 0.027 Uiso 0.75 1 calc PR B 1
C2A C 0.0917(12) 0.2144(8) 0.7492(8) 0.0229(12) Uani 0.75 1 d PD B 1
H2AA H 0.0902 0.1858 0.8260 0.027 Uiso 0.75 1 calc PR B 1
H2AB H 0.0711 0.2918 0.7508 0.027 Uiso 0.75 1 calc PR B 1
C3A C 0.3015(15) 0.2619(7) 0.6200(8) 0.0229(12) Uani 0.75 1 d PD B 1
H3AA H 0.4103 0.2402 0.5948 0.034 Uiso 0.75 1 calc PR B 1
H3AB H 0.3119 0.3350 0.6478 0.034 Uiso 0.75 1 calc PR B 1
H3AC H 0.2071 0.2575 0.5566 0.034 Uiso 0.75 1 calc PR B 1
C4A C 0.3972(13) 0.2151(8) 0.8137(8) 0.0229(12) Uani 0.75 1 d PD B 1
H4AA H 0.3802 0.1662 0.8746 0.034 Uiso 0.75 1 calc PR B 1
H4AB H 0.3827 0.2882 0.8383 0.034 Uiso 0.75 1 calc PR B 1
H4AC H 0.5142 0.2060 0.7944 0.034 Uiso 0.75 1 calc PR B 1
C1B C -0.060(5) 0.1596(15) 0.671(13) 0.0229(19) Uani 0.25 1 d PD B 2
H1BA H -0.1642 0.1743 0.6156 0.027 Uiso 0.25 1 calc PR B 2
H1BB H -0.0864 0.1756 0.7474 0.027 Uiso 0.25 1 calc PR B 2
C2B C 0.088(3) 0.224(2) 0.646(2) 0.0229(12) Uani 0.25 1 d PD B 2
H2BA H 0.0666 0.2995 0.6634 0.027 Uiso 0.25 1 calc PR B 2
H2BB H 0.0943 0.2199 0.5639 0.027 Uiso 0.25 1 calc PR B 2
C3B C 0.386(4) 0.248(2) 0.641(2) 0.0229(12) Uani 0.25 1 d PD B 2
H3BA H 0.5053 0.2233 0.6639 0.034 Uiso 0.25 1 calc PR B 2
H3BB H 0.3808 0.3248 0.6527 0.034 Uiso 0.25 1 calc PR B 2
H3BC H 0.3514 0.2324 0.5605 0.034 Uiso 0.25 1 calc PR B 2
C4B C 0.287(4) 0.229(2) 0.8279(14) 0.0229(12) Uani 0.25 1 d PD B 2
H4BA H 0.1946 0.2002 0.8661 0.034 Uiso 0.25 1 calc PR B 2
H4BB H 0.2835 0.3064 0.8291 0.034 Uiso 0.25 1 calc PR B 2
H4BC H 0.3998 0.2045 0.8667 0.034 Uiso 0.25 1 calc PR B 2
C5 C 0.1892(9) -0.0447(6) 0.8989(6) 0.0205(15) Uani 1 1 d . . .
C6 C 0.2659(10) -0.0811(7) 1.0144(6) 0.0283(17) Uani 1 1 d . . .
H6A H 0.2825 -0.1581 1.0139 0.042 Uiso 1 1 calc R . .
H6B H 0.1874 -0.0629 1.0683 0.042 Uiso 1 1 calc R . .
H6C H 0.3778 -0.0462 1.0365 0.042 Uiso 1 1 calc R . .

loop_
_atom_site_aniso_label
_atom_site_aniso_U_11
_atom_site_aniso_U_22
_atom_site_aniso_U_33
_atom_site_aniso_U_23
_atom_site_aniso_U_13
_atom_site_aniso_U_12
Pt1 0.01131(14) 0.01017(15) 0.01073(14) -0.00110(9) 0.00145(9) -0.00060(9)
Cl1 0.0131(8) 0.0210(8) 0.0175(8) -0.0014(6) 0.0028(6) 0.0015(6)
Cl2 0.0292(9) 0.0106(7) 0.0281(9) -0.0039(7) 0.0044(7) -0.0025(7)
O1 0.015(2) 0.019(2) 0.012(2) 0.0027(18) 0.0007(18) -0.0029(19)
O2 0.020(3) 0.056(4) 0.022(3) 0.011(3) 0.000(2) -0.010(3)
O3 0.017(2) 0.022(2) 0.013(2) 0.0010(18) 0.0054(18) -0.0018(19)
N1 0.009(3) 0.020(3) 0.013(3) -0.006(2) 0.005(2) -0.005(2)
N2 0.015(3) 0.018(3) 0.029(3) 0.004(3) 0.004(2) 0.002(2)
C1A 0.010(4) 0.025(4) 0.034(5) -0.011(3) 0.002(5) 0.004(3)
C2A 0.030(3) 0.016(3) 0.021(3) -0.001(2) 0.000(2) 0.003(2)
C3A 0.030(3) 0.016(3) 0.021(3) -0.001(2) 0.000(2) 0.003(2)
C4A 0.030(3) 0.016(3) 0.021(3) -0.001(2) 0.000(2) 0.003(2)
C1B 0.010(4) 0.025(4) 0.034(5) -0.011(3) 0.002(5) 0.004(3)
C2B 0.030(3) 0.016(3) 0.021(3) -0.001(2) 0.000(2) 0.003(2)
C3B 0.030(3) 0.016(3) 0.021(3) -0.001(2) 0.000(2) 0.003(2)
C4B 0.030(3) 0.016(3) 0.021(3) -0.001(2) 0.000(2) 0.003(2)
C5 0.022(4) 0.023(4) 0.017(3) 0.002(3) 0.002(3) -0.002(3)
C6 0.025(4) 0.035(4) 0.027(4) 0.009(3) 0.007(3) -0.004(3)

loop_
_atom_type_symbol
_atom_type_description
_atom_type_scat_dispersion_real
_atom_type_scat_dispersion_imag
_atom_type_scat_source
C C 0.0033 0.0016 'International Tables Vol C Tables 4.2.6.8 and 6.1.1.4'
H H 0.0000 0.0000 'International Tables Vol C Tables 4.2.6.8 and 6.1.1.4'
N N 0.0061 0.0033 'International Tables Vol C Tables 4.2.6.8 and 6.1.1.4'
O O 0.0106 0.0060 'International Tables Vol C Tables 4.2.6.8 and 6.1.1.4'
Cl Cl 0.1484 0.1585 'International Tables Vol C Tables 4.2.6.8 and 6.1.1.4'
Pt Pt -1.7033 8.3905 'International Tables Vol C Tables 4.2.6.8 and 6.1.1.4'

loop_
_geom_angle_atom_site_label_1
_geom_angle_atom_site_label_2
_geom_angle_atom_site_label_3
_geom_angle
O3 Pt1 N1 85.2(2)
O3 Pt1 O1 178.42(18)
N1 Pt1 O1 96.3(2)
O3 Pt1 N2 90.2(2)
N1 Pt1 N2 85.1(2)
O1 Pt1 N2 89.8(2)
O3 Pt1 Cl2 89.57(14)
N1 Pt1 Cl2 90.09(16)
O1 Pt1 Cl2 90.55(14)
N2 Pt1 Cl2 175.16(15)
O3 Pt1 Cl1 91.80(14)
N1 Pt1 Cl1 176.39(16)
O1 Pt1 Cl1 86.62(13)
N2 Pt1 Cl1 92.90(15)
Cl2 Pt1 Cl1 91.95(6)
C5 O1 Pt1 125.2(4)
Pt1 O3 H3A 114.5
C1A N1 Pt1 107.7(6)
C1B N1 Pt1 112.8(14)
C1A N1 H1A 110.2
C1B N1 H1A 109.0
Pt1 N1 H1A 110.2
C1A N1 H1B 110.2
C1B N1 H1B 106.1
Pt1 N1 H1B 110.2
H1A N1 H1B 108.5
C3A N2 C4B 120.4(13)
C3A N2 C2A 113.2(7)
C4B N2 C2A 68.7(13)
C3A N2 C4A 107.4(7)
C4B N2 C4A 35.4(12)
C2A N2 C4A 104.1(6)
C3A N2 C2B 73.7(12)
C4B N2 C2B 112.1(17)
C2A N2 C2B 48.2(12)
C4A N2 C2B 144.3(12)
C3A N2 C3B 26.7(11)
C4B N2 C3B 112.0(17)
C2A N2 C3B 136.9(13)
C4A N2 C3B 87.1(13)
C2B N2 C3B 100.3(17)
C3A N2 Pt1 116.1(5)
C4B N2 Pt1 120.8(12)
C2A N2 Pt1 104.3(5)
C4A N2 Pt1 111.2(5)
C2B N2 Pt1 99.0(11)
C3B N2 Pt1 110.1(12)
C2A C1A N1 109.2(19)
C2A C1A H1AA 109.8
N1 C1A H1AA 109.8
C2A C1A H1AB 109.8
N1 C1A H1AB 109.8
H1AA C1A H1AB 108.3
C1A C2A N2 107.1(12)
C1A C2A H2AA 110.3
N2 C2A H2AA 110.3
C1A C2A H2AB 110.3
N2 C2A H2AB 110.3
H2AA C2A H2AB 108.5
N2 C3A H3AA 109.5
N2 C3A H3AB 109.5
N2 C3A H3AC 109.5
N2 C4A H4AA 109.5
N2 C4A H4AB 109.5
N2 C4A H4AC 109.5
C2B C1B N1 106(3)
C2B C1B H1BA 110.5
N1 C1B H1BA 110.5
C2B C1B H1BB 110.5
N1 C1B H1BB 110.5
H1BA C1B H1BB 108.7
C1B C2B N2 114(5)
C1B C2B H2BA 108.6
N2 C2B H2BA 108.6
C1B C2B H2BB 108.6
N2 C2B H2BB 108.6
H2BA C2B H2BB 107.6
N2 C3B H3BA 109.5
N2 C3B H3BB 109.5
H3BA C3B H3BB 109.5
N2 C3B H3BC 109.5
H3BA C3B H3BC 109.5
H3BB C3B H3BC 109.5
N2 C4B H4BA 109.5
N2 C4B H4BB 109.5
H4BA C4B H4BB 109.5
N2 C4B H4BC 109.5
H4BA C4B H4BC 109.5
H4BB C4B H4BC 109.5
O2 C5 O1 125.2(6)
O2 C5 C6 120.8(6)
O1 C5 C6 114.0(6)
C5 C6 H6A 109.5
C5 C6 H6B 109.5
H6A C6 H6B 109.5
C5 C6 H6C 109.5
H6A C6 H6C 109.5
H6B C6 H6C 109.5

loop_
_geom_bond_atom_site_label_1
_geom_bond_atom_site_label_2
_geom_bond_distance
Pt1 O3 1.977(4)
Pt1 N1 2.029(5)
Pt1 O1 2.037(4)
Pt1 N2 2.087(6)
Pt1 Cl2 2.3051(16)
Pt1 Cl1 2.3307(16)
O1 C5 1.293(8)
O2 C5 1.234(9)
O3 H3A 0.8919
N1 C1A 1.492(10)
N1 C1B 1.493(18)
N1 H1A 0.9200
N1 H1B 0.9200
N2 C3A 1.462(9)
N2 C4B 1.471(15)
N2 C2A 1.514(9)
N2 C4A 1.526(9)
N2 C2B 1.532(15)
N2 C3B 1.533(15)
C1A C2A 1.48(3)
C1A H1AA 0.9900
C1A H1AB 0.9900
C2A H2AA 0.9900
C2A H2AB 0.9900
C3A H3AA 0.9800
C3A H3AB 0.9800
C3A H3AC 0.9800
C4A H4AA 0.9800
C4A H4AB 0.9800
C4A H4AC 0.9800
C1B C2B 1.48(4)
C1B H1BA 0.9900
C1B H1BB 0.9900
C2B H2BA 0.9900
C2B H2BB 0.9900
C3B H3BA 0.9800
C3B H3BB 0.9800
C3B H3BC 0.9800
C4B H4BA 0.9800
C4B H4BB 0.9800
C4B H4BC 0.9800
C5 C6 1.499(10)
C6 H6A 0.9800
C6 H6B 0.9800
C6 H6C 0.9800

loop_
_geom_torsion_atom_site_label_1
_geom_torsion_atom_site_label_2
_geom_torsion_atom_site_label_3
_geom_torsion_atom_site_label_4
_geom_torsion
N1 Pt1 O1 C5 25.3(6)
N2 Pt1 O1 C5 110.3(6)
Cl2 Pt1 O1 C5 -64.9(5)
Cl1 Pt1 O1 C5 -156.8(5)
O3 Pt1 N1 C1A -81(2)
O1 Pt1 N1 C1A 99(2)
N2 Pt1 N1 C1A 9(2)
Cl2 Pt1 N1 C1A -171(2)
O3 Pt1 N1 C1B -83(6)
O1 Pt1 N1 C1B 97(6)
N2 Pt1 N1 C1B 7(6)
Cl2 Pt1 N1 C1B -173(6)
O3 Pt1 N2 C3A -20.0(6)
N1 Pt1 N2 C3A -105.2(6)
O1 Pt1 N2 C3A 158.4(6)
Cl1 Pt1 N2 C3A 71.8(6)
O3 Pt1 N2 C4B 178.6(15)
N1 Pt1 N2 C4B 93.4(15)
O1 Pt1 N2 C4B -2.9(15)
Cl1 Pt1 N2 C4B -89.5(15)
O3 Pt1 N2 C2A 105.2(5)
N1 Pt1 N2 C2A 20.0(5)
O1 Pt1 N2 C2A -76.4(5)
Cl1 Pt1 N2 C2A -163.0(4)
O3 Pt1 N2 C4A -143.2(5)
N1 Pt1 N2 C4A 131.6(5)
O1 Pt1 N2 C4A 35.2(5)
Cl1 Pt1 N2 C4A -51.4(5)
O3 Pt1 N2 C2B 56.2(11)
N1 Pt1 N2 C2B -29.0(11)
O1 Pt1 N2 C2B -125.4(11)
Cl1 Pt1 N2 C2B 148.0(11)
O3 Pt1 N2 C3B -48.4(14)
N1 Pt1 N2 C3B -133.6(14)
O1 Pt1 N2 C3B 130.0(14)
Cl1 Pt1 N2 C3B 43.4(13)
Pt1 N1 C1A C2A -38(3)
N1 C1A C2A N2 57(2)
C3A N2 C2A C1A 81.1(15)
C4B N2 C2A C1A -163.8(19)
C4A N2 C2A C1A -162.6(14)
C2B N2 C2A C1A 43(2)
C3B N2 C2A C1A 96(2)
Pt1 N2 C2A C1A -45.9(14)
Pt1 N1 C1B C2B 18(10)
N1 C1B C2B N2 -48(10)
C3A N2 C2B C1B 166(5)
C4B N2 C2B C1B -77(5)
C2A N2 C2B C1B -50(5)
C4A N2 C2B C1B -97(5)
C3B N2 C2B C1B 164(5)
Pt1 N2 C2B C1B 51(5)
Pt1 O1 C5 O2 -11.5(11)
Pt1 O1 C5 C6 168.4(5)
